data_7713790
loop_
_publ_author_name
'Fu, Yuan'
'Tang, Jian'
'Hua, Jing'

_publ_section_title
;
 Ultrahigh Activity and Broad Temperature Resistance of Amine-Imine Cobalt
 Precatalysts for Butadiene Polymerization
;
_journal_name_full 'Dalton Transactions'
_journal_paper_doi 10.1039/D3DT02460A
_journal_year 2023
_chemical_formula_moiety 'C23 H32 Cl2 Co N2'
_chemical_formula_sum 'C23 H32 Cl2 Co N2'
_chemical_formula_weight 466.33
_space_group_crystal_system monoclinic
_space_group_IT_number 14
_space_group_name_Hall '-P 2yn'
_space_group_name_H-M_alt 'P 1 21/n 1'
_atom_sites_solution_hydrogens mixed
_atom_sites_solution_primary dual
_audit_creation_date 2023-08-17
_audit_creation_method
;
Olex2 1.5
(compiled 2022.04.07 svn.rca3783a0 for OlexSys, GUI svn.r6498)
;
_audit_update_record
;
2023-08-18 deposited with the CCDC.	2023-08-23 downloaded from the CCDC.
;
_cell_angle_alpha 90
_cell_angle_beta 108.415(2)
_cell_angle_gamma 90
_cell_formula_units_Z 4
_cell_length_a 11.3734(16)
_cell_length_b 14.684(2)
_cell_length_c 15.247(2)
_cell_measurement_reflns_used 4871
_cell_measurement_temperature 293.15
_cell_measurement_theta_max 24.651
_cell_measurement_theta_min 2.342
_cell_volume 2416.0(6)
_computing_cell_refinement 'SAINT V8.40B (?, 2016)'
_computing_data_collection 'Bruker SMART APEX II diffractrometer'
_computing_data_reduction 'SAINT V8.40B (?, 2016)'
_computing_molecular_graphics 'Olex2 1.5 (Dolomanov et al., 2009)'
_computing_publication_material 'Olex2 1.5 (Dolomanov et al., 2009)'
_computing_structure_refinement 'SHELXL 2019/2 (Sheldrick, 2015)'
_computing_structure_solution 'SHELXT 2018/2 (Sheldrick, 2018)'
_diffrn_ambient_temperature 293.15
_diffrn_detector 'CCD area detector'
_diffrn_measured_fraction_theta_full 0.996
_diffrn_measured_fraction_theta_max 0.996
_diffrn_measurement_device 'three-circle diffractometer'
_diffrn_measurement_device_type 'Bruker APEX-II CCD'
_diffrn_measurement_method '\f and \w scans'
_diffrn_radiation_monochromator graphite
_diffrn_radiation_probe x-ray
_diffrn_radiation_type MoK\a
_diffrn_radiation_wavelength 0.71073
_diffrn_reflns_av_R_equivalents 0.0585
_diffrn_reflns_av_unetI/netI 0.0559
_diffrn_reflns_Laue_measured_fraction_full 0.996
_diffrn_reflns_Laue_measured_fraction_max 0.996
_diffrn_reflns_limit_h_max 12
_diffrn_reflns_limit_h_min -13
_diffrn_reflns_limit_k_max 17
_diffrn_reflns_limit_k_min -17
_diffrn_reflns_limit_l_max 18
_diffrn_reflns_limit_l_min -18
_diffrn_reflns_number 16686
_diffrn_reflns_point_group_measured_fraction_full 0.996
_diffrn_reflns_point_group_measured_fraction_max 0.996
_diffrn_reflns_theta_full 25.041
_diffrn_reflns_theta_max 25.041
_diffrn_reflns_theta_min 1.966
_diffrn_source 'sealed X-ray tube'
_diffrn_source_current 30.0
_diffrn_source_power 1.5
_diffrn_source_target Mo
_diffrn_source_voltage 50.0
_diffrn_standards_number 0
_exptl_absorpt_coefficient_mu 0.942
_exptl_absorpt_correction_T_max 0.7452
_exptl_absorpt_correction_T_min 0.4394
_exptl_absorpt_correction_type multi-scan
_exptl_absorpt_process_details
;
SADABS-2016/2 (Bruker,2016/2) was used for absorption correction.
wR2(int) was 0.1021 before and 0.0574 after correction.
The Ratio of minimum to maximum transmission is 0.5896.
The \l/2 correction factor is Not present.
;
_exptl_crystal_colour 'clear light blue'
_exptl_crystal_colour_lustre clear
_exptl_crystal_colour_modifier light
_exptl_crystal_colour_primary blue
_exptl_crystal_density_diffrn 1.282
_exptl_crystal_description block
_exptl_crystal_F_000 980
_exptl_crystal_recrystallization_method
'The crystals were growth by means of evaporation of a mixture of n-hexane and toluene at RT.'
_exptl_crystal_size_max 0.26
_exptl_crystal_size_mid 0.23
_exptl_crystal_size_min 0.11
_refine_diff_density_max 0.686
_refine_diff_density_min -0.525
_refine_diff_density_rms 0.069
_refine_ls_extinction_method none
_refine_ls_goodness_of_fit_ref 1.095
_refine_ls_hydrogen_treatment mixed
_refine_ls_matrix_type full
_refine_ls_number_parameters 266
_refine_ls_number_reflns 4268
_refine_ls_number_restraints 0
_refine_ls_restrained_S_all 1.095
_refine_ls_R_factor_all 0.0976
_refine_ls_R_factor_gt 0.0632
_refine_ls_shift/su_max 0.000
_refine_ls_shift/su_mean 0.000
_refine_ls_structure_factor_coef Fsqd
_refine_ls_weighting_details 'w=1/[\s^2^(Fo^2^)+(0.0306P)^2^+5.2205P] where P=(Fo^2^+2Fc^2^)/3'
_refine_ls_weighting_scheme calc
_refine_ls_wR_factor_gt 0.1185
_refine_ls_wR_factor_ref 0.1317
_reflns_Friedel_coverage 0.000
_reflns_number_gt 3063
_reflns_number_total 4268
_reflns_threshold_expression 'I > 2\s(I)'
_cod_data_source_file d3dt02460a2.cif
_cod_data_source_block 2262742
_cod_database_code 7713790
_shelx_shelxl_version_number 2019/2
_shelx_space_group_comment
;
The symmetry employed for this shelxl refinement is uniquely defined
by the following loop, which should always be used as a source of
symmetry information in preference to the above space-group names.
They are only intended as comments.
;
_shelx_estimated_absorpt_t_max 0.903
_shelx_estimated_absorpt_t_min 0.792
_exptl_crystal_mounting_method
'Crystals were removed from the crystallisation vial and immediately coated with polybutenes oil (CAS: 9003-29-6) on a glass slide. A suitable single crystal coated with polybutenes oil was sealed in capillary tube filled with argon. The capillary tube with single crystal was mounted on copper pin with solid paraffin.'
_olex2_refinement_description
;
1. Fixed Uiso
 At 1.2 times of:
  All C(H) groups
 At 1.5 times of:
  All C(H,H,H) groups
2.a Aromatic/amide H refined with riding coordinates:
 C3(H3), C5(H5), C17(H17), C19(H19)
2.b Idealised Me refined as rotating group:
 C7(H7A,H7B,H7C), C8(H8A,H8B,H8C), C9(H9A,H9B,H9C), C11(H11A,H11B,H11C),
 C13(H13A,H13B,H13C), C14(H14A,H14B,H14C), C21(H21A,H21B,H21C), C22(H22A,H22B,
 H22C), C23(H23A,H23B,H23C)
;
_olex2_submission_special_instructions 'No special instructions were received'

loop_
_space_group_symop_operation_xyz
'x, y, z'
'-x+1/2, y+1/2, -z+1/2'
'-x, -y, -z'
'x-1/2, -y-1/2, z-1/2'

loop_
_atom_site_label
_atom_site_type_symbol
_atom_site_fract_x
_atom_site_fract_y
_atom_site_fract_z
_atom_site_U_iso_or_equiv
_atom_site_adp_type
_atom_site_occupancy
_atom_site_site_symmetry_order
_atom_site_calc_flag
_atom_site_refinement_flags_posn
_atom_site_refinement_flags_adp
_atom_site_refinement_flags_occupancy
_atom_site_disorder_assembly
_atom_site_disorder_group
Co01 Co 0.68070(6) 0.51823(4) 0.79486(4) 0.03862(19) Uani 1 1 d . . . . .
Cl1 Cl 0.80232(13) 0.61651(10) 0.89361(10) 0.0677(4) Uani 1 1 d . . . . .
Cl2 Cl 0.49254(12) 0.57026(9) 0.72709(9) 0.0607(4) Uani 1 1 d . . . . .
N1 N 0.7804(3) 0.4460(2) 0.7305(2) 0.0400(9) Uani 1 1 d . . . . .
N2 N 0.6990(4) 0.3993(3) 0.8739(3) 0.0440(10) Uani 1 1 d . . . . .
C1 C 0.8103(4) 0.4829(3) 0.6517(3) 0.0404(11) Uani 1 1 d . . . . .
C2 C 0.9176(4) 0.5336(3) 0.6663(3) 0.0449(12) Uani 1 1 d . . . . .
C3 C 0.9373(5) 0.5751(3) 0.5901(4) 0.0506(13) Uani 1 1 d . . . . .
H3 H 1.008451 0.609820 0.598818 0.061 Uiso 1 1 calc R U . . .
C4 C 0.8546(5) 0.5665(3) 0.5016(3) 0.0486(12) Uani 1 1 d . . . . .
C5 C 0.7514(5) 0.5130(3) 0.4904(3) 0.0490(12) Uani 1 1 d . . . . .
H5 H 0.695884 0.505537 0.431235 0.059 Uiso 1 1 calc R U . . .
C6 C 0.7269(4) 0.4699(3) 0.5637(3) 0.0417(11) Uani 1 1 d . . . . .
C7 C 1.0123(5) 0.5430(4) 0.7605(4) 0.0665(16) Uani 1 1 d . . . . .
H7A H 0.973763 0.568520 0.802600 0.100 Uiso 1 1 calc R U . . .
H7B H 1.077947 0.582305 0.756735 0.100 Uiso 1 1 calc R U . . .
H7C H 1.045554 0.484120 0.782332 0.100 Uiso 1 1 calc R U . . .
C8 C 0.8755(6) 0.6150(4) 0.4211(4) 0.0699(17) Uani 1 1 d . . . . .
H8A H 0.845702 0.676472 0.418661 0.105 Uiso 1 1 calc R U . . .
H8B H 0.831627 0.584041 0.364869 0.105 Uiso 1 1 calc R U . . .
H8C H 0.962452 0.615673 0.428415 0.105 Uiso 1 1 calc R U . . .
C9 C 0.6127(5) 0.4116(4) 0.5464(3) 0.0556(14) Uani 1 1 d . . . . .
H9A H 0.635951 0.352413 0.572837 0.083 Uiso 1 1 calc R U . . .
H9B H 0.572490 0.405860 0.481042 0.083 Uiso 1 1 calc R U . . .
H9C H 0.557006 0.439569 0.574333 0.083 Uiso 1 1 calc R U . . .
C10 C 0.8218(4) 0.3688(3) 0.7663(3) 0.0405(11) Uani 1 1 d . . . . .
C11 C 0.8968(5) 0.3079(3) 0.7271(4) 0.0571(14) Uani 1 1 d . . . . .
H11A H 0.844416 0.261619 0.690231 0.086 Uiso 1 1 calc R U . . .
H11B H 0.960941 0.279862 0.776523 0.086 Uiso 1 1 calc R U . . .
H11C H 0.933463 0.342860 0.689351 0.086 Uiso 1 1 calc R U . . .
C12 C 0.7986(4) 0.3400(3) 0.8559(3) 0.0476(12) Uani 1 1 d . . . . .
C13 C 0.9227(5) 0.3645(4) 0.9321(4) 0.0708(17) Uani 1 1 d . . . . .
H13A H 0.933710 0.429350 0.934469 0.106 Uiso 1 1 calc R U . . .
H13B H 0.990466 0.336175 0.917748 0.106 Uiso 1 1 calc R U . . .
H13C H 0.920166 0.342961 0.990922 0.106 Uiso 1 1 calc R U . . .
C14 C 0.7736(5) 0.2382(3) 0.8605(4) 0.0629(15) Uani 1 1 d . . . . .
H14A H 0.753898 0.225205 0.916019 0.094 Uiso 1 1 calc R U . . .
H14B H 0.845945 0.204399 0.860729 0.094 Uiso 1 1 calc R U . . .
H14C H 0.705160 0.220877 0.807766 0.094 Uiso 1 1 calc R U . . .
C15 C 0.5863(4) 0.3590(3) 0.8834(3) 0.0423(11) Uani 1 1 d . . . . .
C16 C 0.4958(4) 0.3222(3) 0.8084(3) 0.0450(12) Uani 1 1 d . . . . .
C17 C 0.3889(5) 0.2872(3) 0.8222(4) 0.0515(13) Uani 1 1 d . . . . .
H17 H 0.328538 0.261416 0.772232 0.062 Uiso 1 1 calc R U . . .
C18 C 0.3693(5) 0.2895(4) 0.9070(4) 0.0550(13) Uani 1 1 d . . . . .
C19 C 0.4595(5) 0.3299(4) 0.9789(4) 0.0563(14) Uani 1 1 d . . . . .
H19 H 0.446805 0.334198 1.036102 0.068 Uiso 1 1 calc R U . . .
C20 C 0.5685(5) 0.3644(4) 0.9696(3) 0.0525(13) Uani 1 1 d . . . . .
C21 C 0.5036(5) 0.3199(4) 0.7119(3) 0.0601(14) Uani 1 1 d . . . . .
H21A H 0.489509 0.379921 0.685732 0.090 Uiso 1 1 calc R U . . .
H21B H 0.441903 0.279057 0.674781 0.090 Uiso 1 1 calc R U . . .
H21C H 0.584364 0.299261 0.713568 0.090 Uiso 1 1 calc R U . . .
C22 C 0.2548(6) 0.2477(5) 0.9197(5) 0.088(2) Uani 1 1 d . . . . .
H22A H 0.199747 0.228631 0.860788 0.133 Uiso 1 1 calc R U . . .
H22B H 0.213829 0.291841 0.946363 0.133 Uiso 1 1 calc R U . . .
H22C H 0.277703 0.195966 0.960013 0.133 Uiso 1 1 calc R U . . .
C23 C 0.6636(6) 0.4070(5) 1.0534(4) 0.0802(19) Uani 1 1 d . . . . .
H23A H 0.740793 0.374938 1.066388 0.120 Uiso 1 1 calc R U . . .
H23B H 0.634359 0.403067 1.105833 0.120 Uiso 1 1 calc R U . . .
H23C H 0.675512 0.469706 1.040669 0.120 Uiso 1 1 calc R U . . .
H2 H 0.737(4) 0.427(3) 0.926(3) 0.048(15) Uiso 1 1 d . . . . .

loop_
_atom_site_aniso_label
_atom_site_aniso_U_11
_atom_site_aniso_U_22
_atom_site_aniso_U_33
_atom_site_aniso_U_23
_atom_site_aniso_U_13
_atom_site_aniso_U_12
Co01 0.0400(4) 0.0386(3) 0.0369(3) -0.0033(3) 0.0117(3) 0.0013(3)
Cl1 0.0601(9) 0.0652(9) 0.0645(9) -0.0253(7) 0.0007(7) -0.0024(7)
Cl2 0.0456(8) 0.0570(8) 0.0684(8) -0.0039(7) 0.0021(6) 0.0060(6)
N1 0.038(2) 0.040(2) 0.042(2) 0.0003(17) 0.0138(17) 0.0041(18)
N2 0.042(3) 0.048(2) 0.043(2) 0.001(2) 0.016(2) -0.004(2)
C1 0.053(3) 0.032(2) 0.044(3) 0.002(2) 0.027(2) 0.005(2)
C2 0.049(3) 0.040(3) 0.049(3) -0.006(2) 0.021(2) 0.001(2)
C3 0.055(3) 0.037(3) 0.069(4) -0.003(2) 0.033(3) -0.005(2)
C4 0.064(4) 0.040(3) 0.054(3) 0.001(2) 0.036(3) 0.007(3)
C5 0.062(3) 0.048(3) 0.041(3) 0.001(2) 0.020(2) 0.007(3)
C6 0.047(3) 0.039(3) 0.043(3) -0.003(2) 0.019(2) 0.003(2)
C7 0.062(4) 0.073(4) 0.063(3) -0.007(3) 0.018(3) -0.014(3)
C8 0.091(5) 0.061(4) 0.073(4) 0.013(3) 0.048(3) 0.003(3)
C9 0.055(3) 0.069(4) 0.043(3) 0.000(3) 0.017(2) -0.007(3)
C10 0.039(3) 0.037(3) 0.047(3) -0.001(2) 0.015(2) -0.003(2)
C11 0.060(4) 0.046(3) 0.073(4) 0.005(3) 0.032(3) 0.009(3)
C12 0.043(3) 0.048(3) 0.053(3) 0.010(2) 0.017(2) 0.004(2)
C13 0.050(4) 0.094(5) 0.057(3) 0.008(3) 0.000(3) 0.004(3)
C14 0.061(4) 0.050(3) 0.088(4) 0.024(3) 0.037(3) 0.011(3)
C15 0.035(3) 0.041(3) 0.053(3) 0.008(2) 0.018(2) 0.003(2)
C16 0.045(3) 0.043(3) 0.052(3) 0.008(2) 0.022(2) 0.007(2)
C17 0.045(3) 0.048(3) 0.060(3) 0.003(2) 0.015(2) 0.001(2)
C18 0.050(3) 0.054(3) 0.070(4) 0.001(3) 0.031(3) 0.001(3)
C19 0.061(4) 0.062(4) 0.059(3) 0.001(3) 0.037(3) 0.004(3)
C20 0.051(3) 0.054(3) 0.054(3) 0.005(2) 0.020(3) 0.005(3)
C21 0.062(4) 0.066(4) 0.052(3) 0.001(3) 0.018(3) -0.009(3)
C22 0.067(4) 0.103(5) 0.116(5) -0.012(4) 0.059(4) -0.018(4)
C23 0.081(5) 0.109(5) 0.051(3) -0.010(3) 0.020(3) -0.018(4)

loop_
_atom_type_symbol
_atom_type_description
_atom_type_scat_dispersion_real
_atom_type_scat_dispersion_imag
_atom_type_scat_source
C C 0.0033 0.0016 'International Tables Vol C Tables 4.2.6.8 and 6.1.1.4'
H H 0.0000 0.0000 'International Tables Vol C Tables 4.2.6.8 and 6.1.1.4'
Cl Cl 0.1484 0.1585 'International Tables Vol C Tables 4.2.6.8 and 6.1.1.4'
Co Co 0.3494 0.9721 'International Tables Vol C Tables 4.2.6.8 and 6.1.1.4'
N N 0.0061 0.0033 'International Tables Vol C Tables 4.2.6.8 and 6.1.1.4'

loop_
_geom_angle_atom_site_label_1
_geom_angle_atom_site_label_2
_geom_angle_atom_site_label_3
_geom_angle
_geom_angle_site_symmetry_1
_geom_angle_site_symmetry_3
_geom_angle_publ_flag
Cl2 Co01 Cl1 113.42(6) . . ?
N1 Co01 Cl1 110.17(11) . . ?
N1 Co01 Cl2 124.54(11) . . ?
N1 Co01 N2 82.67(15) . . ?
N2 Co01 Cl1 102.95(13) . . ?
N2 Co01 Cl2 117.73(12) . . ?
C1 N1 Co01 121.4(3) . . ?
C10 N1 Co01 116.4(3) . . ?
C10 N1 C1 122.1(4) . . ?
Co01 N2 H2 94(3) . . ?
C12 N2 Co01 108.5(3) . . ?
C12 N2 H2 105(3) . . ?
C15 N2 Co01 117.6(3) . . ?
C15 N2 C12 120.9(4) . . ?
C15 N2 H2 107(3) . . ?
C2 C1 N1 119.4(4) . . ?
C2 C1 C6 121.7(4) . . ?
C6 C1 N1 118.8(4) . . ?
C1 C2 C3 117.8(4) . . ?
C1 C2 C7 122.1(4) . . ?
C3 C2 C7 120.1(5) . . ?
C2 C3 H3 118.8 . . ?
C4 C3 C2 122.3(5) . . ?
C4 C3 H3 118.8 . . ?
C3 C4 C8 121.2(5) . . ?
C5 C4 C3 117.6(4) . . ?
C5 C4 C8 121.2(5) . . ?
C4 C5 H5 118.6 . . ?
C4 C5 C6 122.7(5) . . ?
C6 C5 H5 118.6 . . ?
C1 C6 C9 122.3(4) . . ?
C5 C6 C1 117.7(4) . . ?
C5 C6 C9 120.0(4) . . ?
C2 C7 H7A 109.5 . . ?
C2 C7 H7B 109.5 . . ?
C2 C7 H7C 109.5 . . ?
H7A C7 H7B 109.5 . . ?
H7A C7 H7C 109.5 . . ?
H7B C7 H7C 109.5 . . ?
C4 C8 H8A 109.5 . . ?
C4 C8 H8B 109.5 . . ?
C4 C8 H8C 109.5 . . ?
H8A C8 H8B 109.5 . . ?
H8A C8 H8C 109.5 . . ?
H8B C8 H8C 109.5 . . ?
C6 C9 H9A 109.5 . . ?
C6 C9 H9B 109.5 . . ?
C6 C9 H9C 109.5 . . ?
H9A C9 H9B 109.5 . . ?
H9A C9 H9C 109.5 . . ?
H9B C9 H9C 109.5 . . ?
N1 C10 C11 122.8(4) . . ?
N1 C10 C12 118.7(4) . . ?
C11 C10 C12 118.4(4) . . ?
C10 C11 H11A 109.5 . . ?
C10 C11 H11B 109.5 . . ?
C10 C11 H11C 109.5 . . ?
H11A C11 H11B 109.5 . . ?
H11A C11 H11C 109.5 . . ?
H11B C11 H11C 109.5 . . ?
N2 C12 C10 110.6(4) . . ?
N2 C12 C13 106.5(4) . . ?
N2 C12 C14 113.0(4) . . ?
C10 C12 C13 103.3(4) . . ?
C14 C12 C10 113.5(4) . . ?
C14 C12 C13 109.2(4) . . ?
C12 C13 H13A 109.5 . . ?
C12 C13 H13B 109.5 . . ?
C12 C13 H13C 109.5 . . ?
H13A C13 H13B 109.5 . . ?
H13A C13 H13C 109.5 . . ?
H13B C13 H13C 109.5 . . ?
C12 C14 H14A 109.5 . . ?
C12 C14 H14B 109.5 . . ?
C12 C14 H14C 109.5 . . ?
H14A C14 H14B 109.5 . . ?
H14A C14 H14C 109.5 . . ?
H14B C14 H14C 109.5 . . ?
C16 C15 N2 121.6(4) . . ?
C16 C15 C20 120.6(4) . . ?
C20 C15 N2 117.7(4) . . ?
C15 C16 C17 118.4(4) . . ?
C15 C16 C21 124.0(4) . . ?
C17 C16 C21 117.6(5) . . ?
C16 C17 H17 118.7 . . ?
C18 C17 C16 122.6(5) . . ?
C18 C17 H17 118.7 . . ?
C17 C18 C22 120.8(5) . . ?
C19 C18 C17 117.2(5) . . ?
C19 C18 C22 122.0(5) . . ?
C18 C19 H19 118.6 . . ?
C18 C19 C20 122.7(5) . . ?
C20 C19 H19 118.6 . . ?
C15 C20 C23 122.5(5) . . ?
C19 C20 C15 118.5(5) . . ?
C19 C20 C23 119.0(5) . . ?
C16 C21 H21A 109.5 . . ?
C16 C21 H21B 109.5 . . ?
C16 C21 H21C 109.5 . . ?
H21A C21 H21B 109.5 . . ?
H21A C21 H21C 109.5 . . ?
H21B C21 H21C 109.5 . . ?
C18 C22 H22A 109.5 . . ?
C18 C22 H22B 109.5 . . ?
C18 C22 H22C 109.5 . . ?
H22A C22 H22B 109.5 . . ?
H22A C22 H22C 109.5 . . ?
H22B C22 H22C 109.5 . . ?
C20 C23 H23A 109.5 . . ?
C20 C23 H23B 109.5 . . ?
C20 C23 H23C 109.5 . . ?
H23A C23 H23B 109.5 . . ?
H23A C23 H23C 109.5 . . ?
H23B C23 H23C 109.5 . . ?

loop_
_geom_bond_atom_site_label_1
_geom_bond_atom_site_label_2
_geom_bond_distance
_geom_bond_site_symmetry_2
_geom_bond_publ_flag
Co01 Cl1 2.2243(14) . ?
Co01 Cl2 2.1986(14) . ?
Co01 N1 2.019(4) . ?
Co01 N2 2.095(4) . ?
N1 C1 1.453(5) . ?
N1 C10 1.283(5) . ?
N2 C12 1.520(6) . ?
N2 C15 1.460(6) . ?
N2 H2 0.87(5) . ?
C1 C2 1.386(6) . ?
C1 C6 1.391(6) . ?
C2 C3 1.392(6) . ?
C2 C7 1.505(7) . ?
C3 H3 0.9300 . ?
C3 C4 1.385(7) . ?
C4 C5 1.376(7) . ?
C4 C8 1.502(6) . ?
C5 H5 0.9300 . ?
C5 C6 1.387(6) . ?
C6 C9 1.507(6) . ?
C7 H7A 0.9600 . ?
C7 H7B 0.9600 . ?
C7 H7C 0.9600 . ?
C8 H8A 0.9600 . ?
C8 H8B 0.9600 . ?
C8 H8C 0.9600 . ?
C9 H9A 0.9600 . ?
C9 H9B 0.9600 . ?
C9 H9C 0.9600 . ?
C10 C11 1.485(6) . ?
C10 C12 1.530(6) . ?
C11 H11A 0.9600 . ?
C11 H11B 0.9600 . ?
C11 H11C 0.9600 . ?
C12 C13 1.560(7) . ?
C12 C14 1.529(7) . ?
C13 H13A 0.9600 . ?
C13 H13B 0.9600 . ?
C13 H13C 0.9600 . ?
C14 H14A 0.9600 . ?
C14 H14B 0.9600 . ?
C14 H14C 0.9600 . ?
C15 C16 1.384(6) . ?
C15 C20 1.394(7) . ?
C16 C17 1.395(7) . ?
C16 C21 1.502(6) . ?
C17 H17 0.9300 . ?
C17 C18 1.382(7) . ?
C18 C19 1.376(7) . ?
C18 C22 1.507(7) . ?
C19 H19 0.9300 . ?
C19 C20 1.387(7) . ?
C20 C23 1.523(7) . ?
C21 H21A 0.9600 . ?
C21 H21B 0.9600 . ?
C21 H21C 0.9600 . ?
C22 H22A 0.9600 . ?
C22 H22B 0.9600 . ?
C22 H22C 0.9600 . ?
C23 H23A 0.9600 . ?
C23 H23B 0.9600 . ?
C23 H23C 0.9600 . ?

loop_
_geom_torsion_atom_site_label_1
_geom_torsion_atom_site_label_2
_geom_torsion_atom_site_label_3
_geom_torsion_atom_site_label_4
_geom_torsion
_geom_torsion_site_symmetry_1
_geom_torsion_site_symmetry_2
_geom_torsion_site_symmetry_3
_geom_torsion_site_symmetry_4
_geom_torsion_publ_flag
Co01 N1 C1 C2 88.8(5) . . . . ?
Co01 N1 C1 C6 -88.0(4) . . . . ?
Co01 N1 C10 C11 -179.9(4) . . . . ?
Co01 N1 C10 C12 -3.0(5) . . . . ?
Co01 N2 C12 C10 -18.6(4) . . . . ?
Co01 N2 C12 C13 93.0(4) . . . . ?
Co01 N2 C12 C14 -147.1(4) . . . . ?
Co01 N2 C15 C16 66.2(5) . . . . ?
Co01 N2 C15 C20 -109.5(4) . . . . ?
N1 C1 C2 C3 -174.0(4) . . . . ?
N1 C1 C2 C7 7.3(7) . . . . ?
N1 C1 C6 C5 173.9(4) . . . . ?
N1 C1 C6 C9 -5.9(7) . . . . ?
N1 C10 C12 N2 15.1(6) . . . . ?
N1 C10 C12 C13 -98.5(5) . . . . ?
N1 C10 C12 C14 143.4(4) . . . . ?
N2 C15 C16 C17 -178.2(4) . . . . ?
N2 C15 C16 C21 -0.1(7) . . . . ?
N2 C15 C20 C19 177.3(4) . . . . ?
N2 C15 C20 C23 -2.3(7) . . . . ?
C1 N1 C10 C11 -4.0(7) . . . . ?
C1 N1 C10 C12 172.9(4) . . . . ?
C1 C2 C3 C4 -0.5(7) . . . . ?
C2 C1 C6 C5 -2.8(7) . . . . ?
C2 C1 C6 C9 177.4(4) . . . . ?
C2 C3 C4 C5 -1.4(7) . . . . ?
C2 C3 C4 C8 177.5(5) . . . . ?
C3 C4 C5 C6 1.3(7) . . . . ?
C4 C5 C6 C1 0.8(7) . . . . ?
C4 C5 C6 C9 -179.5(4) . . . . ?
C6 C1 C2 C3 2.7(7) . . . . ?
C6 C1 C2 C7 -176.0(5) . . . . ?
C7 C2 C3 C4 178.2(5) . . . . ?
C8 C4 C5 C6 -177.6(5) . . . . ?
C10 N1 C1 C2 -86.9(5) . . . . ?
C10 N1 C1 C6 96.3(5) . . . . ?
C11 C10 C12 N2 -167.9(4) . . . . ?
C11 C10 C12 C13 78.5(5) . . . . ?
C11 C10 C12 C14 -39.6(6) . . . . ?
C12 N2 C15 C16 -70.8(6) . . . . ?
C12 N2 C15 C20 113.4(5) . . . . ?
C15 N2 C12 C10 121.9(4) . . . . ?
C15 N2 C12 C13 -126.5(5) . . . . ?
C15 N2 C12 C14 -6.6(6) . . . . ?
C15 C16 C17 C18 1.1(7) . . . . ?
C16 C15 C20 C19 1.6(7) . . . . ?
C16 C15 C20 C23 -178.1(5) . . . . ?
C16 C17 C18 C19 1.3(8) . . . . ?
C16 C17 C18 C22 -177.6(5) . . . . ?
C17 C18 C19 C20 -2.3(8) . . . . ?
C18 C19 C20 C15 1.0(8) . . . . ?
C18 C19 C20 C23 -179.4(5) . . . . ?
C20 C15 C16 C17 -2.6(7) . . . . ?
C20 C15 C16 C21 175.5(5) . . . . ?
C21 C16 C17 C18 -177.0(5) . . . . ?
C22 C18 C19 C20 176.5(5) . . . . ?
